data_7121860
loop_
_publ_author_name
'Yang, Chu-Fan'
'Lu, Taotao'
'Chen, Xue-Tai'
'Xue, Zi-Ling'

_publ_section_title
;
 Unusual rearrangement of an N-heterocyclic carbene via a ring-opening and
 ring-closing process.
;
_journal_issue 56
_journal_name_full 'Chemical communications (Cambridge, England)'
_journal_page_first 7830
_journal_page_last 7833
_journal_paper_doi 10.1039/c8cc03589j
_journal_volume 54
_journal_year 2018
_chemical_formula_sum 'C32 H31 F12 N9 P2 Pd'
_chemical_formula_weight 938.00
_space_group_crystal_system monoclinic
_space_group_IT_number 14
_space_group_name_Hall '-P 2ybc'
_space_group_name_H-M_alt 'P 1 21/c 1'
_symmetry_space_group_name_Hall '-P 2ybc'
_symmetry_space_group_name_H-M 'P 1 21/c 1'
_atom_sites_solution_hydrogens geom
_audit_creation_method SHELXL-2014/7
_audit_update_record
;
2018-05-04 deposited with the CCDC.
2018-06-20 downloaded from the CCDC.
;
_cell_angle_alpha 90
_cell_angle_beta 108.953(2)
_cell_angle_gamma 90
_cell_formula_units_Z 4
_cell_length_a 14.6723(12)
_cell_length_b 13.3927(12)
_cell_length_c 19.2473(15)
_cell_measurement_reflns_used 9621
_cell_measurement_temperature 296(2)
_cell_measurement_theta_max 32.97
_cell_measurement_theta_min 2.61
_cell_volume 3577.1(5)
_computing_structure_refinement 'SHELXL-2014/7 (Sheldrick, 2014)'
_computing_structure_solution 'SHELXS-97 (Sheldrick, 1990)'
_diffrn_ambient_temperature 296(2)
_diffrn_measured_fraction_theta_full 0.996
_diffrn_measured_fraction_theta_max 0.996
_diffrn_measurement_device_type 'Bruker APEX-II CCD'
_diffrn_measurement_method '\f and \w scans'
_diffrn_radiation_type MoK\a
_diffrn_radiation_wavelength 0.71073
_diffrn_reflns_av_R_equivalents 0.0457
_diffrn_reflns_av_unetI/netI 0.0405
_diffrn_reflns_Laue_measured_fraction_full 0.996
_diffrn_reflns_Laue_measured_fraction_max 0.996
_diffrn_reflns_limit_h_max 17
_diffrn_reflns_limit_h_min -17
_diffrn_reflns_limit_k_max 15
_diffrn_reflns_limit_k_min -12
_diffrn_reflns_limit_l_max 22
_diffrn_reflns_limit_l_min -21
_diffrn_reflns_number 23460
_diffrn_reflns_point_group_measured_fraction_full 0.996
_diffrn_reflns_point_group_measured_fraction_max 0.996
_diffrn_reflns_theta_full 25.020
_diffrn_reflns_theta_max 25.020
_diffrn_reflns_theta_min 2.113
_exptl_absorpt_coefficient_mu 0.711
_exptl_crystal_density_diffrn 1.742
_exptl_crystal_description block
_exptl_crystal_F_000 1880
_exptl_crystal_size_max 0.400
_exptl_crystal_size_mid 0.380
_exptl_crystal_size_min 0.370
_refine_diff_density_max 0.668
_refine_diff_density_min -0.722
_refine_diff_density_rms 0.094
_refine_ls_extinction_method none
_refine_ls_goodness_of_fit_ref 1.124
_refine_ls_hydrogen_treatment constr
_refine_ls_matrix_type full
_refine_ls_number_parameters 520
_refine_ls_number_reflns 6298
_refine_ls_number_restraints 12
_refine_ls_restrained_S_all 1.127
_refine_ls_R_factor_all 0.0496
_refine_ls_R_factor_gt 0.0427
_refine_ls_shift/su_max 0.000
_refine_ls_shift/su_mean 0.000
_refine_ls_structure_factor_coef Fsqd
_refine_ls_weighting_details 'w=1/[\s^2^(Fo^2^)+(0.0369P)^2^+10.8419P] where P=(Fo^2^+2Fc^2^)/3'
_refine_ls_weighting_scheme calc
_refine_ls_wR_factor_gt 0.1135
_refine_ls_wR_factor_ref 0.1177
_reflns_Friedel_coverage 0.000
_reflns_number_gt 5527
_reflns_number_total 6298
_reflns_threshold_expression 'I > 2\s(I)'
_cod_data_source_file c8cc03589j2.cif
_cod_data_source_block 3b
_cod_depositor_comments 'Adding full bibliography for 7121857--7121860.cif.'
_cod_database_code 7121860
_shelx_shelxl_version_number 2014/7
_shelx_space_group_comment
;
The symmetry employed for this shelxl refinement is uniquely defined
by the following loop, which should always be used as a source of
symmetry information in preference to the above space-group names.
They are only intended as comments.
;
_shelx_estimated_absorpt_t_min 0.764
_shelx_estimated_absorpt_t_max 0.779

loop_
_space_group_symop_operation_xyz
'x, y, z'
'-x, y+1/2, -z+1/2'
'-x, -y, -z'
'x, -y-1/2, z-1/2'

loop_
_atom_site_label
_atom_site_type_symbol
_atom_site_fract_x
_atom_site_fract_y
_atom_site_fract_z
_atom_site_U_iso_or_equiv
_atom_site_adp_type
_atom_site_occupancy
_atom_site_site_symmetry_order
_atom_site_calc_flag
_atom_site_refinement_flags_posn
_atom_site_refinement_flags_adp
_atom_site_refinement_flags_occupancy
_atom_site_disorder_assembly
_atom_site_disorder_group
Pd1 Pd 0.10921(2) 0.24825(2) 0.01604(2) 0.02032(11) Uani 1 1 d . . . . .
P1 P 0.01765(9) 0.72962(8) 0.23428(6) 0.0315(3) Uani 1 1 d . . . . .
P2 P 0.46158(9) 0.70669(11) 0.48719(7) 0.0421(3) Uani 1 1 d . . . . .
F1 F 0.1222(2) 0.6858(2) 0.27369(16) 0.0550(8) Uani 1 1 d . . . . .
F2 F -0.0879(2) 0.7728(2) 0.19468(15) 0.0512(7) Uani 1 1 d . . . . .
F3 F 0.0032(2) 0.74442(19) 0.31265(13) 0.0460(7) Uani 1 1 d . . . . .
F4 F -0.0267(2) 0.61893(19) 0.23067(13) 0.0432(7) Uani 1 1 d . . . . .
F5 F 0.0313(2) 0.7126(2) 0.15611(14) 0.0516(8) Uani 1 1 d . . . . .
F6 F 0.0600(2) 0.8397(2) 0.23785(15) 0.0517(7) Uani 1 1 d . . . . .
F7 F 0.4599(2) 0.7957(3) 0.43173(19) 0.0606(9) Uani 1 1 d . . . . .
F8 F 0.4643(3) 0.6161(3) 0.5409(2) 0.0857(12) Uani 1 1 d . . . . .
F9 F 0.3872(5) 0.7642(4) 0.5150(4) 0.097(2) Uani 0.813(4) 1 d . U P A 1
F10 F 0.3774(3) 0.6533(4) 0.4269(3) 0.0845(16) Uani 0.813(4) 1 d . . P A 1
F11 F 0.5371(3) 0.6498(3) 0.4560(3) 0.0660(12) Uani 0.813(4) 1 d . . P A 1
F12 F 0.5495(4) 0.7624(5) 0.5441(3) 0.099(2) Uani 0.813(4) 1 d . U P A 1
F9' F 0.345(2) 0.716(2) 0.4626(18) 0.097(2) Uani 0.187(4) 1 d . . P A 2
F10' F 0.4526(14) 0.6348(17) 0.4217(12) 0.0845(16) Uani 0.187(4) 1 d . . P A 2
F11' F 0.5654(14) 0.6881(16) 0.5158(13) 0.0660(12) Uani 0.187(4) 1 d . . P A 2
F12' F 0.464(2) 0.773(2) 0.5573(11) 0.099(2) Uani 0.187(4) 1 d . . P A 2
N1 N 0.1526(2) 0.1345(2) -0.03876(16) 0.0236(7) Uani 1 1 d . . . . .
N2 N -0.0064(2) 0.0914(2) -0.06542(15) 0.0217(7) Uani 1 1 d . . . . .
N3 N -0.1041(2) 0.1824(2) -0.02681(16) 0.0239(7) Uani 1 1 d . . . . .
N4 N -0.0174(2) 0.3930(3) 0.05789(17) 0.0252(7) Uani 1 1 d . . . . .
N5 N 0.1275(2) 0.3849(2) 0.13709(17) 0.0258(7) Uani 1 1 d . . . . .
N6 N 0.2392(2) 0.3204(3) 0.05230(17) 0.0253(7) Uani 1 1 d . . . . .
N7 N 0.3453(3) 0.4457(3) 0.0388(2) 0.0404(9) Uani 1 1 d . . . . .
H7N H 0.3704 0.4492 0.0857 0.048 Uiso 1 1 calc R U . . .
N8 N 0.2724(5) 0.6581(6) 0.1619(4) 0.092(2) Uani 1 1 d . . . . .
N9 N 0.4852(6) 0.5064(6) 0.1843(4) 0.115(3) Uani 1 1 d . . . . .
C1 C 0.2429(3) 0.1208(3) -0.0390(2) 0.0292(9) Uani 1 1 d . . . . .
H1 H 0.2902 0.1664 -0.0145 0.035 Uiso 1 1 calc R U . . .
C2 C 0.2679(3) 0.0415(3) -0.0744(2) 0.0335(10) Uani 1 1 d . . . . .
H2 H 0.3311 0.0328 -0.0735 0.040 Uiso 1 1 calc R U . . .
C3 C 0.1966(3) -0.0248(3) -0.1112(2) 0.0346(10) Uani 1 1 d . . . . .
H3 H 0.2116 -0.0784 -0.1362 0.042 Uiso 1 1 calc R U . . .
C4 C 0.1035(3) -0.0123(3) -0.1112(2) 0.0311(9) Uani 1 1 d . . . . .
H4 H 0.0551 -0.0567 -0.1359 0.037 Uiso 1 1 calc R U . . .
C5 C 0.0838(3) 0.0688(3) -0.07312(19) 0.0231(8) Uani 1 1 d . . . . .
C6 C -0.0125(3) 0.1741(3) -0.02400(18) 0.0204(7) Uani 1 1 d . . . . .
C7 C -0.1586(3) 0.1034(3) -0.0687(2) 0.0270(9) Uani 1 1 d . . . . .
C8 C -0.0971(3) 0.0468(3) -0.09462(19) 0.0245(8) Uani 1 1 d . . . . .
C9 C -0.1311(3) -0.0357(3) -0.1397(2) 0.0297(9) Uani 1 1 d . . . . .
H9 H -0.0910 -0.0731 -0.1584 0.036 Uiso 1 1 calc R U . . .
C10 C -0.2270(3) -0.0592(4) -0.1552(2) 0.0391(11) Uani 1 1 d . . . . .
H10 H -0.2521 -0.1141 -0.1847 0.047 Uiso 1 1 calc R U . . .
C11 C -0.2877(3) -0.0028(4) -0.1277(3) 0.0443(12) Uani 1 1 d . . . . .
H11 H -0.3519 -0.0216 -0.1394 0.053 Uiso 1 1 calc R U . . .
C12 C -0.2556(3) 0.0801(4) -0.0838(2) 0.0355(10) Uani 1 1 d . . . . .
H12 H -0.2960 0.1178 -0.0656 0.043 Uiso 1 1 calc R U . . .
C13 C -0.1444(3) 0.2624(3) 0.0058(2) 0.0298(9) Uani 1 1 d . . . . .
H13A H -0.1311 0.2485 0.0576 0.036 Uiso 1 1 calc R U . . .
H13B H -0.2138 0.2636 -0.0174 0.036 Uiso 1 1 calc R U . . .
C14 C -0.1035(3) 0.3654(3) -0.0026(2) 0.0285(9) Uani 1 1 d . . . . .
H14A H -0.0881 0.3663 -0.0480 0.034 Uiso 1 1 calc R U . . .
H14B H -0.1529 0.4153 -0.0068 0.034 Uiso 1 1 calc R U . . .
C17 C 0.0674(3) 0.3495(3) 0.0732(2) 0.0230(8) Uani 1 1 d . . . . .
C16 C 0.0792(3) 0.4579(3) 0.1717(2) 0.0298(9) Uani 1 1 d . . . . .
H16A H 0.1112 0.5222 0.1784 0.036 Uiso 1 1 calc R U . . .
H16B H 0.0773 0.4339 0.2188 0.036 Uiso 1 1 calc R U . . .
C15 C -0.0219(3) 0.4638(3) 0.1153(2) 0.0304(9) Uani 1 1 d . . . . .
H15A H -0.0704 0.4438 0.1368 0.037 Uiso 1 1 calc R U . . .
H15B H -0.0361 0.5309 0.0957 0.037 Uiso 1 1 calc R U . . .
C18 C 0.2233(3) 0.3514(3) 0.1722(2) 0.0287(9) Uani 1 1 d . . . . .
C19 C 0.2808(3) 0.3215(3) 0.1300(2) 0.0280(9) Uani 1 1 d . . . . .
C20 C 0.3733(3) 0.2860(4) 0.1653(3) 0.0393(11) Uani 1 1 d . . . . .
H20 H 0.4121 0.2672 0.1377 0.047 Uiso 1 1 calc R U . . .
C21 C 0.4085(4) 0.2784(5) 0.2413(3) 0.0508(13) Uani 1 1 d . . . . .
H21 H 0.4701 0.2536 0.2645 0.061 Uiso 1 1 calc R U . . .
C22 C 0.3513(4) 0.3081(5) 0.2825(3) 0.0528(14) Uani 1 1 d . . . . .
H22 H 0.3749 0.3034 0.3335 0.063 Uiso 1 1 calc R U . . .
C23 C 0.2600(3) 0.3444(4) 0.2487(2) 0.0415(11) Uani 1 1 d . . . . .
H23 H 0.2224 0.3645 0.2769 0.050 Uiso 1 1 calc R U . . .
C28 C 0.2725(3) 0.3787(3) 0.0099(2) 0.0276(9) Uani 1 1 d . . . . .
C27 C 0.2329(3) 0.3755(3) -0.0676(2) 0.0326(9) Uani 1 1 d . . . . .
H27 H 0.1824 0.3321 -0.0898 0.039 Uiso 1 1 calc R U . . .
C26 C 0.2681(4) 0.4356(5) -0.1099(3) 0.0576(15) Uani 1 1 d . . . . .
H26 H 0.2428 0.4322 -0.1609 0.069 Uiso 1 1 calc R U . . .
C25 C 0.3436(4) 0.5035(5) -0.0759(4) 0.0698(19) Uani 1 1 d . . . . .
H25 H 0.3678 0.5454 -0.1042 0.084 Uiso 1 1 calc R U . . .
C24 C 0.3798(4) 0.5065(5) -0.0025(3) 0.0589(15) Uani 1 1 d . . . . .
H24 H 0.4291 0.5510 0.0202 0.071 Uiso 1 1 calc R U . . .
C29 C 0.2861(5) 0.7214(7) 0.2050(4) 0.076(2) Uani 1 1 d . . . . .
C30 C 0.3015(5) 0.8001(6) 0.2592(4) 0.083(2) Uani 1 1 d . . . . .
H30A H 0.2450 0.8413 0.2478 0.125 Uiso 1 1 calc R U . . .
H30B H 0.3556 0.8399 0.2587 0.125 Uiso 1 1 calc R U . . .
H30C H 0.3140 0.7711 0.3070 0.125 Uiso 1 1 calc R U . . .
C31 C 0.4676(5) 0.5215(5) 0.2379(4) 0.0751(19) Uani 1 1 d . . . . .
C32 C 0.4413(6) 0.5431(6) 0.3047(4) 0.087(2) Uani 1 1 d . . . . .
H32A H 0.4714 0.6042 0.3265 0.130 Uiso 1 1 calc R U . . .
H32B H 0.4630 0.4894 0.3392 0.130 Uiso 1 1 calc R U . . .
H32C H 0.3726 0.5495 0.2914 0.130 Uiso 1 1 calc R U . . .

loop_
_atom_site_aniso_label
_atom_site_aniso_U_11
_atom_site_aniso_U_22
_atom_site_aniso_U_33
_atom_site_aniso_U_23
_atom_site_aniso_U_13
_atom_site_aniso_U_12
Pd1 0.02405(17) 0.01999(17) 0.01748(16) -0.00372(11) 0.00749(12) -0.00049(12)
P1 0.0504(7) 0.0240(6) 0.0205(5) 0.0043(4) 0.0122(5) 0.0062(5)
P2 0.0327(6) 0.0487(8) 0.0425(7) 0.0105(6) 0.0090(5) -0.0055(6)
F1 0.0536(18) 0.051(2) 0.0549(18) 0.0185(14) 0.0108(14) 0.0101(15)
F2 0.0571(18) 0.0489(18) 0.0409(15) 0.0045(13) 0.0065(13) 0.0152(14)
F3 0.082(2) 0.0365(16) 0.0235(13) -0.0014(10) 0.0230(13) 0.0021(14)
F4 0.0703(19) 0.0293(15) 0.0331(13) -0.0022(11) 0.0212(13) -0.0028(13)
F5 0.093(2) 0.0415(16) 0.0307(14) 0.0097(12) 0.0341(15) 0.0178(16)
F6 0.074(2) 0.0329(16) 0.0474(16) 0.0082(12) 0.0188(15) -0.0062(14)
F7 0.0548(18) 0.060(2) 0.073(2) 0.0280(17) 0.0300(16) 0.0067(16)
F8 0.092(3) 0.086(3) 0.084(3) 0.049(2) 0.035(2) 0.007(2)
F9 0.121(5) 0.066(4) 0.152(6) 0.008(3) 0.109(5) 0.002(3)
F10 0.048(2) 0.091(4) 0.086(3) 0.012(3) -0.018(2) -0.035(3)
F11 0.055(2) 0.063(3) 0.088(3) 0.015(2) 0.034(2) 0.014(2)
F12 0.100(4) 0.126(5) 0.049(3) 0.003(3) -0.007(3) -0.063(4)
F9' 0.121(5) 0.066(4) 0.152(6) 0.008(3) 0.109(5) 0.002(3)
F10' 0.048(2) 0.091(4) 0.086(3) 0.012(3) -0.018(2) -0.035(3)
F11' 0.055(2) 0.063(3) 0.088(3) 0.015(2) 0.034(2) 0.014(2)
F12' 0.100(4) 0.126(5) 0.049(3) 0.003(3) -0.007(3) -0.063(4)
N1 0.0252(16) 0.0268(18) 0.0177(15) -0.0027(13) 0.0054(12) 0.0016(14)
N2 0.0295(17) 0.0181(17) 0.0160(14) 0.0006(12) 0.0052(12) -0.0018(13)
N3 0.0322(18) 0.0210(18) 0.0198(15) 0.0009(13) 0.0103(13) -0.0027(14)
N4 0.0296(17) 0.0236(18) 0.0218(15) -0.0031(13) 0.0077(13) 0.0029(14)
N5 0.0334(18) 0.0226(18) 0.0222(16) -0.0073(13) 0.0103(14) 0.0012(14)
N6 0.0256(16) 0.0289(19) 0.0230(16) -0.0092(14) 0.0099(13) -0.0056(14)
N7 0.036(2) 0.040(2) 0.043(2) 0.0033(18) 0.0095(17) -0.0082(18)
N8 0.085(4) 0.118(6) 0.065(4) 0.014(4) 0.012(3) 0.006(4)
N9 0.165(8) 0.100(6) 0.085(5) -0.041(4) 0.048(5) -0.051(5)
C1 0.026(2) 0.032(2) 0.028(2) -0.0066(17) 0.0068(16) -0.0018(18)
C2 0.035(2) 0.036(3) 0.031(2) -0.0072(18) 0.0120(18) 0.0051(19)
C3 0.040(2) 0.035(3) 0.030(2) -0.0091(18) 0.0130(18) 0.009(2)
C4 0.040(2) 0.026(2) 0.0229(19) -0.0067(16) 0.0054(17) 0.0004(19)
C5 0.031(2) 0.021(2) 0.0165(17) 0.0026(15) 0.0062(15) 0.0051(17)
C6 0.0244(18) 0.0191(19) 0.0164(16) 0.0008(14) 0.0047(14) -0.0019(15)
C7 0.032(2) 0.028(2) 0.0203(18) 0.0028(16) 0.0071(16) -0.0044(17)
C8 0.033(2) 0.022(2) 0.0179(17) 0.0047(15) 0.0073(15) -0.0019(17)
C9 0.035(2) 0.027(2) 0.0249(19) 0.0004(16) 0.0076(17) -0.0064(18)
C10 0.048(3) 0.032(3) 0.033(2) -0.0041(19) 0.007(2) -0.012(2)
C11 0.036(2) 0.048(3) 0.045(3) -0.002(2) 0.009(2) -0.015(2)
C12 0.033(2) 0.037(3) 0.037(2) -0.0016(19) 0.0127(18) -0.007(2)
C13 0.029(2) 0.035(3) 0.026(2) -0.0002(17) 0.0104(17) 0.0018(18)
C14 0.033(2) 0.024(2) 0.028(2) 0.0005(16) 0.0095(17) 0.0092(18)
C17 0.031(2) 0.019(2) 0.0206(18) 0.0016(15) 0.0103(15) -0.0020(16)
C16 0.041(2) 0.025(2) 0.026(2) -0.0071(16) 0.0141(18) 0.0016(18)
C15 0.040(2) 0.025(2) 0.030(2) -0.0054(17) 0.0167(18) 0.0041(18)
C18 0.030(2) 0.028(2) 0.0249(19) -0.0053(16) 0.0054(16) -0.0024(18)
C19 0.029(2) 0.027(2) 0.026(2) -0.0077(16) 0.0064(16) -0.0066(17)
C20 0.032(2) 0.047(3) 0.038(2) -0.008(2) 0.0094(19) -0.001(2)
C21 0.033(2) 0.074(4) 0.040(3) -0.004(3) 0.003(2) 0.003(3)
C22 0.044(3) 0.077(4) 0.030(2) -0.003(2) 0.002(2) 0.002(3)
C23 0.040(3) 0.058(3) 0.026(2) -0.008(2) 0.0098(19) 0.000(2)
C28 0.026(2) 0.025(2) 0.033(2) -0.0018(17) 0.0112(16) 0.0022(17)
C27 0.030(2) 0.038(3) 0.032(2) 0.0030(18) 0.0129(17) 0.0014(19)
C26 0.044(3) 0.078(4) 0.052(3) 0.024(3) 0.018(2) 0.001(3)
C25 0.052(3) 0.081(5) 0.075(4) 0.035(4) 0.018(3) -0.018(3)
C24 0.047(3) 0.053(4) 0.071(4) 0.019(3) 0.011(3) -0.017(3)
C29 0.075(5) 0.094(6) 0.053(4) 0.016(4) 0.012(3) -0.010(4)
C30 0.073(4) 0.102(6) 0.066(4) 0.008(4) 0.010(3) -0.021(4)
C31 0.077(4) 0.067(5) 0.070(4) -0.011(4) 0.008(4) -0.015(4)
C32 0.088(5) 0.100(6) 0.072(4) -0.009(4) 0.025(4) -0.022(5)

loop_
_atom_type_symbol
_atom_type_description
_atom_type_scat_dispersion_real
_atom_type_scat_dispersion_imag
_atom_type_scat_source
C C 0.0033 0.0016 'International Tables Vol C Tables 4.2.6.8 and 6.1.1.4'
H H 0.0000 0.0000 'International Tables Vol C Tables 4.2.6.8 and 6.1.1.4'
N N 0.0061 0.0033 'International Tables Vol C Tables 4.2.6.8 and 6.1.1.4'
F F 0.0171 0.0103 'International Tables Vol C Tables 4.2.6.8 and 6.1.1.4'
P P 0.1023 0.0942 'International Tables Vol C Tables 4.2.6.8 and 6.1.1.4'
Pd Pd -0.9988 1.0072 'International Tables Vol C Tables 4.2.6.8 and 6.1.1.4'

loop_
_geom_angle_atom_site_label_1
_geom_angle_atom_site_label_2
_geom_angle_atom_site_label_3
_geom_angle
C17 Pd1 C6 99.15(16)
C17 Pd1 N6 84.79(14)
C6 Pd1 N6 175.92(13)
C17 Pd1 N1 176.05(14)
C6 Pd1 N1 79.56(14)
N6 Pd1 N1 96.57(12)
F1 P1 F6 91.04(17)
F1 P1 F2 179.54(19)
F6 P1 F2 89.42(17)
F1 P1 F5 89.99(17)
F6 P1 F5 90.35(16)
F2 P1 F5 90.05(17)
F1 P1 F3 89.91(17)
F6 P1 F3 90.79(15)
F2 P1 F3 90.03(17)
F5 P1 F3 178.85(17)
F1 P1 F4 89.71(17)
F6 P1 F4 179.16(17)
F2 P1 F4 89.83(17)
F5 P1 F4 90.03(15)
F3 P1 F4 88.83(14)
F11' P2 F10' 90.2(13)
F10 P2 F9 90.5(4)
F10 P2 F12 176.3(3)
F9 P2 F12 91.9(4)
F11' P2 F8 79.7(8)
F10' P2 F8 91.9(8)
F10 P2 F8 88.9(3)
F9 P2 F8 91.5(3)
F12 P2 F8 93.8(3)
F11' P2 F7 99.6(8)
F10' P2 F7 86.6(8)
F10 P2 F7 90.5(2)
F9 P2 F7 90.0(2)
F12 P2 F7 86.7(2)
F8 P2 F7 178.4(2)
F11' P2 F12' 92.3(14)
F10' P2 F12' 174.3(12)
F8 P2 F12' 83.6(9)
F7 P2 F12' 98.0(9)
F10 P2 F11 88.9(3)
F9 P2 F11 178.0(3)
F12 P2 F11 88.7(3)
F8 P2 F11 90.4(2)
F7 P2 F11 88.1(2)
F11' P2 F9' 172.7(12)
F10' P2 F9' 90.5(13)
F8 P2 F9' 93.0(9)
F7 P2 F9' 87.7(9)
F12' P2 F9' 86.3(15)
C1 N1 C5 119.6(3)
C1 N1 Pd1 124.9(3)
C5 N1 Pd1 115.4(2)
C6 N2 C8 110.1(3)
C6 N2 C5 118.0(3)
C8 N2 C5 131.9(3)
C6 N3 C7 109.8(3)
C6 N3 C13 126.0(3)
C7 N3 C13 124.2(3)
C17 N4 C14 125.1(3)
C17 N4 C15 112.7(3)
C14 N4 C15 121.6(3)
C17 N5 C18 125.3(3)
C17 N5 C16 112.0(3)
C18 N5 C16 122.5(3)
C28 N6 C19 121.5(3)
C28 N6 Pd1 123.7(3)
C19 N6 Pd1 113.4(2)
C24 N7 C28 123.5(4)
C24 N7 H7N 118.3
C28 N7 H7N 118.3
N1 C1 C2 122.1(4)
N1 C1 H1 118.9
C2 C1 H1 118.9
C1 C2 C3 118.2(4)
C1 C2 H2 120.9
C3 C2 H2 120.9
C4 C3 C2 120.6(4)
C4 C3 H3 119.7
C2 C3 H3 119.7
C3 C4 C5 118.1(4)
C3 C4 H4 121.0
C5 C4 H4 121.0
N1 C5 C4 121.4(4)
N1 C5 N2 112.8(3)
C4 C5 N2 125.8(4)
N3 C6 N2 107.2(3)
N3 C6 Pd1 138.5(3)
N2 C6 Pd1 114.2(3)
C8 C7 C12 122.8(4)
C8 C7 N3 107.5(3)
C12 C7 N3 129.7(4)
C7 C8 C9 120.9(4)
C7 C8 N2 105.4(3)
C9 C8 N2 133.7(4)
C10 C9 C8 116.7(4)
C10 C9 H9 121.6
C8 C9 H9 121.6
C9 C10 C11 121.8(4)
C9 C10 H10 119.1
C11 C10 H10 119.1
C12 C11 C10 122.2(4)
C12 C11 H11 118.9
C10 C11 H11 118.9
C11 C12 C7 115.5(4)
C11 C12 H12 122.3
C7 C12 H12 122.3
N3 C13 C14 112.8(3)
N3 C13 H13A 109.0
C14 C13 H13A 109.0
N3 C13 H13B 109.0
C14 C13 H13B 109.0
H13A C13 H13B 107.8
N4 C14 C13 114.3(3)
N4 C14 H14A 108.7
C13 C14 H14A 108.7
N4 C14 H14B 108.7
C13 C14 H14B 108.7
H14A C14 H14B 107.6
N4 C17 N5 109.8(3)
N4 C17 Pd1 128.6(3)
N5 C17 Pd1 121.6(3)
N5 C16 C15 102.2(3)
N5 C16 H16A 111.3
C15 C16 H16A 111.3
N5 C16 H16B 111.3
C15 C16 H16B 111.3
H16A C16 H16B 109.2
N4 C15 C16 103.2(3)
N4 C15 H15A 111.1
C16 C15 H15A 111.1
N4 C15 H15B 111.1
C16 C15 H15B 111.1
H15A C15 H15B 109.1
C23 C18 C19 119.5(4)
C23 C18 N5 120.4(4)
C19 C18 N5 120.1(3)
C20 C19 C18 119.3(4)
C20 C19 N6 121.8(4)
C18 C19 N6 118.6(4)
C21 C20 C19 120.6(4)
C21 C20 H20 119.7
C19 C20 H20 119.7
C22 C21 C20 119.7(5)
C22 C21 H21 120.2
C20 C21 H21 120.2
C23 C22 C21 120.6(4)
C23 C22 H22 119.7
C21 C22 H22 119.7
C22 C23 C18 120.4(4)
C22 C23 H23 119.8
C18 C23 H23 119.8
N6 C28 N7 122.0(4)
N6 C28 C27 121.4(4)
N7 C28 C27 116.6(4)
C26 C27 C28 120.5(5)
C26 C27 H27 119.8
C28 C27 H27 119.8
C27 C26 C25 119.6(5)
C27 C26 H26 120.2
C25 C26 H26 120.2
C24 C25 C26 119.3(5)
C24 C25 H25 120.3
C26 C25 H25 120.3
C25 C24 N7 120.6(5)
C25 C24 H24 119.7
N7 C24 H24 119.7
N8 C29 C30 178.9(9)
C29 C30 H30A 109.5
C29 C30 H30B 109.5
H30A C30 H30B 109.5
C29 C30 H30C 109.5
H30A C30 H30C 109.5
H30B C30 H30C 109.5
N9 C31 C32 177.6(9)
C31 C32 H32A 109.5
C31 C32 H32B 109.5
H32A C32 H32B 109.5
C31 C32 H32C 109.5
H32A C32 H32C 109.5
H32B C32 H32C 109.5

loop_
_geom_bond_atom_site_label_1
_geom_bond_atom_site_label_2
_geom_bond_distance
Pd1 C17 1.965(4)
Pd1 C6 1.968(4)
Pd1 N6 2.048(3)
Pd1 N1 2.067(3)
P1 F1 1.587(3)
P1 F6 1.593(3)
P1 F2 1.596(3)
P1 F5 1.597(3)
P1 F3 1.602(3)
P1 F4 1.611(3)
P2 F11' 1.463(19)
P2 F10' 1.56(2)
P2 F10 1.566(4)
P2 F9 1.566(5)
P2 F12 1.582(5)
P2 F8 1.587(4)
P2 F7 1.594(3)
P2 F12' 1.61(3)
P2 F11 1.612(4)
P2 F9' 1.62(3)
N1 C1 1.339(5)
N1 C5 1.341(5)
N2 C6 1.384(5)
N2 C8 1.399(5)
N2 C5 1.413(5)
N3 C6 1.332(5)
N3 C7 1.410(5)
N3 C13 1.461(5)
N4 C17 1.318(5)
N4 C14 1.460(5)
N4 C15 1.474(5)
N5 C17 1.346(5)
N5 C18 1.421(5)
N5 C16 1.486(5)
N6 C28 1.332(5)
N6 C19 1.421(5)
N7 C24 1.345(6)
N7 C28 1.367(5)
N7 H7N 0.8600
N8 C29 1.156(10)
N9 C31 1.160(9)
C1 C2 1.373(6)
C1 H1 0.9300
C2 C3 1.380(6)
C2 H2 0.9300
C3 C4 1.376(6)
C3 H3 0.9300
C4 C5 1.391(6)
C4 H4 0.9300
C7 C8 1.389(6)
C7 C12 1.392(6)
C8 C9 1.393(6)
C9 C10 1.377(6)
C9 H9 0.9300
C10 C11 1.396(7)
C10 H10 0.9300
C11 C12 1.382(7)
C11 H11 0.9300
C12 H12 0.9300
C13 C14 1.533(6)
C13 H13A 0.9700
C13 H13B 0.9700
C14 H14A 0.9700
C14 H14B 0.9700
C16 C15 1.530(6)
C16 H16A 0.9700
C16 H16B 0.9700
C15 H15A 0.9700
C15 H15B 0.9700
C18 C23 1.397(6)
C18 C19 1.405(6)
C19 C20 1.390(6)
C20 C21 1.388(7)
C20 H20 0.9300
C21 C22 1.386(7)
C21 H21 0.9300
C22 C23 1.374(7)
C22 H22 0.9300
C23 H23 0.9300
C28 C27 1.416(6)
C27 C26 1.360(7)
C27 H27 0.9300
C26 C25 1.418(9)
C26 H26 0.9300
C25 C24 1.339(8)
C25 H25 0.9300
C24 H24 0.9300
C29 C30 1.448(11)
C30 H30A 0.9600
C30 H30B 0.9600
C30 H30C 0.9600
C31 C32 1.485(10)
C32 H32A 0.9600
C32 H32B 0.9600
C32 H32C 0.9600

loop_
_geom_hbond_atom_site_label_D
_geom_hbond_atom_site_label_H
_geom_hbond_atom_site_label_A
_geom_hbond_distance_DH
_geom_hbond_distance_HA
_geom_hbond_distance_DA
_geom_hbond_angle_DHA
_geom_hbond_site_symmetry_A
C32 H32B F8 0.96 2.62 3.552(9) 164.2 3_666
C32 H32A F10' 0.96 1.98 2.52(3) 113.5 .
C32 H32A F11 0.96 2.44 3.137(9) 129.3 .
C23 H23 F2 0.93 2.53 3.205(6) 129.6 2_545
C13 H13B F9' 0.97 2.56 3.25(2) 128.7 2_545
C13 H13B F9 0.97 2.56 3.452(7) 153.3 2_545
C13 H13A F3 0.97 2.59 3.444(5) 146.7 2_545
C4 H4 F4 0.93 2.59 3.344(5) 138.0 4_565
C2 H2 F11' 0.93 2.60 3.052(19) 110.4 2_645
C2 H2 F10 0.93 2.58 3.061(6) 112.4 4_565
C1 H1 N6 0.93 2.66 3.209(5) 118.3 .
C1 H1 F11' 0.93 2.15 2.848(18) 131.3 2_645
C1 H1 F11 0.93 2.43 3.127(6) 132.1 2_645
N7 H7N N9 0.86 2.22 2.998(8) 149.6 .
N7 H7N N9 0.86 2.22 2.998(8) 149.6 .
C1 H1 F11 0.93 2.43 3.127(6) 132.1 2_645
C1 H1 F11' 0.93 2.15 2.848(18) 131.3 2_645
C1 H1 N6 0.93 2.66 3.209(5) 118.3 .
C2 H2 F10 0.93 2.58 3.061(6) 112.4 4_565
C2 H2 F11' 0.93 2.60 3.052(19) 110.4 2_645
C4 H4 F4 0.93 2.59 3.344(5) 138.0 4_565
C13 H13A F3 0.97 2.59 3.444(5) 146.7 2_545
C13 H13B F9 0.97 2.56 3.452(7) 153.3 2_545
C13 H13B F9' 0.97 2.56 3.25(2) 128.7 2_545
C23 H23 F2 0.93 2.53 3.205(6) 129.6 2_545
C27 H27 F2 0.93 2.48 3.328(5) 151.6 3_565
C25 H25 F7 0.93 2.50 3.164(7) 128.9 4_575
C24 H24 F9 0.93 2.54 3.088(8) 117.6 4_575
C24 H24 F12' 0.93 2.47 3.26(3) 143.6 4_575
C32 H32A F11 0.96 2.44 3.137(9) 129.3 .
C32 H32A F10' 0.96 1.98 2.52(3) 113.5 .
C32 H32B F8 0.96 2.62 3.552(9) 164.2 3_666
N7 H7N N9 0.86 2.22 2.998(8) 149.6 .
C1 H1 F11 0.93 2.43 3.127(6) 132.1 2_645
C1 H1 F11' 0.93 2.15 2.848(18) 131.3 2_645
C1 H1 N6 0.93 2.66 3.209(5) 118.3 .
C2 H2 F10 0.93 2.58 3.061(6) 112.4 4_565
C2 H2 F11' 0.93 2.60 3.052(19) 110.4 2_645
C4 H4 F4 0.93 2.59 3.344(5) 138.0 4_565
C13 H13A F3 0.97 2.59 3.444(5) 146.7 2_545
C13 H13B F9 0.97 2.56 3.452(7) 153.3 2_545
C13 H13B F9' 0.97 2.56 3.25(2) 128.7 2_545
C23 H23 F2 0.93 2.53 3.205(6) 129.6 2_545
C27 H27 F2 0.93 2.48 3.328(5) 151.6 3_565
C25 H25 F7 0.93 2.50 3.164(7) 128.9 4_575
C24 H24 F9 0.93 2.54 3.088(8) 117.6 4_575
C24 H24 F12' 0.93 2.47 3.26(3) 143.6 4_575
C32 H32A F11 0.96 2.44 3.137(9) 129.3 .
C32 H32A F10' 0.96 1.98 2.52(3) 113.5 .
C32 H32B F8 0.96 2.62 3.552(9) 164.2 3_666

loop_
_geom_torsion_atom_site_label_1
_geom_torsion_atom_site_label_2
_geom_torsion_atom_site_label_3
_geom_torsion_atom_site_label_4
_geom_torsion
C5 N1 C1 C2 0.8(6)
Pd1 N1 C1 C2 177.5(3)
N1 C1 C2 C3 0.7(7)
C1 C2 C3 C4 -1.1(7)
C2 C3 C4 C5 0.0(6)
C1 N1 C5 C4 -2.0(6)
Pd1 N1 C5 C4 -179.0(3)
C1 N1 C5 N2 177.7(3)
Pd1 N1 C5 N2 0.6(4)
C3 C4 C5 N1 1.6(6)
C3 C4 C5 N2 -178.0(4)
C6 N2 C5 N1 -1.1(5)
C8 N2 C5 N1 176.4(3)
C6 N2 C5 C4 178.5(4)
C8 N2 C5 C4 -4.0(6)
C7 N3 C6 N2 1.5(4)
C13 N3 C6 N2 -176.4(3)
C7 N3 C6 Pd1 176.9(3)
C13 N3 C6 Pd1 -1.0(6)
C8 N2 C6 N3 -0.2(4)
C5 N2 C6 N3 177.8(3)
C8 N2 C6 Pd1 -176.9(2)
C5 N2 C6 Pd1 1.1(4)
C6 N3 C7 C8 -2.2(4)
C13 N3 C7 C8 175.7(3)
C6 N3 C7 C12 177.3(4)
C13 N3 C7 C12 -4.8(6)
C12 C7 C8 C9 2.0(6)
N3 C7 C8 C9 -178.4(3)
C12 C7 C8 N2 -177.6(4)
N3 C7 C8 N2 2.0(4)
C6 N2 C8 C7 -1.1(4)
C5 N2 C8 C7 -178.8(3)
C6 N2 C8 C9 179.3(4)
C5 N2 C8 C9 1.6(7)
C7 C8 C9 C10 -1.7(6)
N2 C8 C9 C10 177.8(4)
C8 C9 C10 C11 0.5(6)
C9 C10 C11 C12 0.4(7)
C10 C11 C12 C7 -0.1(7)
C8 C7 C12 C11 -1.1(6)
N3 C7 C12 C11 179.5(4)
C6 N3 C13 C14 39.8(5)
C7 N3 C13 C14 -137.8(4)
C17 N4 C14 C13 67.7(5)
C15 N4 C14 C13 -102.6(4)
N3 C13 C14 N4 -90.2(4)
C14 N4 C17 N5 -172.7(3)
C15 N4 C17 N5 -1.6(5)
C14 N4 C17 Pd1 7.5(6)
C15 N4 C17 Pd1 178.6(3)
C18 N5 C17 N4 176.8(4)
C16 N5 C17 N4 2.3(5)
C18 N5 C17 Pd1 -3.4(5)
C16 N5 C17 Pd1 -177.9(3)
C17 N5 C16 C15 -1.9(4)
C18 N5 C16 C15 -176.6(4)
C17 N4 C15 C16 0.4(4)
C14 N4 C15 C16 171.8(3)
N5 C16 C15 N4 0.9(4)
C17 N5 C18 C23 -142.9(4)
C16 N5 C18 C23 31.1(6)
C17 N5 C18 C19 34.8(6)
C16 N5 C18 C19 -151.3(4)
C23 C18 C19 C20 -0.3(7)
N5 C18 C19 C20 -178.1(4)
C23 C18 C19 N6 174.3(4)
N5 C18 C19 N6 -3.4(6)
C28 N6 C19 C20 -68.1(6)
Pd1 N6 C19 C20 125.3(4)
C28 N6 C19 C18 117.5(4)
Pd1 N6 C19 C18 -49.2(5)
C18 C19 C20 C21 1.1(7)
N6 C19 C20 C21 -173.3(5)
C19 C20 C21 C22 -1.1(9)
C20 C21 C22 C23 0.4(9)
C21 C22 C23 C18 0.4(9)
C19 C18 C23 C22 -0.4(7)
N5 C18 C23 C22 177.3(5)
C19 N6 C28 N7 -2.9(6)
Pd1 N6 C28 N7 162.3(3)
C19 N6 C28 C27 178.2(4)
Pd1 N6 C28 C27 -16.5(5)
C24 N7 C28 N6 -179.2(5)
C24 N7 C28 C27 -0.3(7)
N6 C28 C27 C26 -179.9(5)
N7 C28 C27 C26 1.2(6)
C28 C27 C26 C25 -1.5(8)
C27 C26 C25 C24 0.7(10)
C26 C25 C24 N7 0.2(10)
C28 N7 C24 C25 -0.5(9)
